data_7223018
loop_
_publ_author_name
'Liu, Cai-Ming'
'Zhang, Deqing'
'Hao, Xiang'
'Zhu, Daoben'

_publ_section_title
;
 Luminescence and slow magnetic relaxation of isostructural 2D lanthanide
 metal-organic frameworks derived from both nicotinate N-oxide and
 glutarate
;
_journal_name_full 'RSC Adv.'
_journal_paper_doi 10.1039/C5RA19682E
_journal_year 2015
_chemical_formula_sum 'C11 H10.5 Gd N O7.25'
_chemical_formula_weight 429.95
_chemical_name_systematic
; 
 ? 
;
_space_group_IT_number 15
_symmetry_cell_setting monoclinic
_symmetry_space_group_name_Hall '-C 2yc'
_symmetry_space_group_name_H-M 'C 1 2/c 1'
_atom_sites_solution_hydrogens geom
_atom_sites_solution_primary direct
_atom_sites_solution_secondary difmap
_audit_creation_method SHELXL-97
_audit_update_record
;
2015-09-17 deposited with the CCDC.
2015-10-22 downloaded from the CCDC.
;
_cell_angle_alpha 90.00
_cell_angle_beta 91.35(3)
_cell_angle_gamma 90.00
_cell_formula_units_Z 8
_cell_length_a 11.577(2)
_cell_length_b 11.357(2)
_cell_length_c 18.158(4)
_cell_measurement_reflns_used 4353
_cell_measurement_temperature 293(2)
_cell_measurement_theta_max 31.4907
_cell_measurement_theta_min 2.5127
_cell_volume 2386.8(8)
_computing_cell_refinement SMART
_computing_data_collection 'SMART (Bruker, 2000)'
_computing_data_reduction 'SAINT (Bruker, 2000)'
_computing_molecular_graphics 'SHELXL-97 (Sheldrick, 1997)'
_computing_publication_material 'SHELXL-97 (Sheldrick, 1997)'
_computing_structure_refinement 'SHELXL-97 (Sheldrick, 1997)'
_computing_structure_solution 'SHELXS-97 (Sheldrick, 1990)'
_diffrn_ambient_temperature 293(2)
_diffrn_detector_area_resol_mean '15x15 microns'
_diffrn_measured_fraction_theta_full 0.992
_diffrn_measured_fraction_theta_max 0.992
_diffrn_measurement_device_type 'CCD area dtetector'
_diffrn_measurement_method 'phi and omega scans'
_diffrn_radiation_monochromator graphite
_diffrn_radiation_source 'fine-focus sealed tube'
_diffrn_radiation_type MoK\a
_diffrn_radiation_wavelength 0.71073
_diffrn_reflns_av_R_equivalents 0.0293
_diffrn_reflns_av_sigmaI/netI 0.0240
_diffrn_reflns_limit_h_max 15
_diffrn_reflns_limit_h_min -15
_diffrn_reflns_limit_k_max 14
_diffrn_reflns_limit_k_min -14
_diffrn_reflns_limit_l_max 23
_diffrn_reflns_limit_l_min -23
_diffrn_reflns_number 9057
_diffrn_reflns_theta_full 27.51
_diffrn_reflns_theta_max 27.51
_diffrn_reflns_theta_min 3.34
_exptl_absorpt_coefficient_mu 5.594
_exptl_absorpt_correction_T_max 1.0000
_exptl_absorpt_correction_T_min 0.5854
_exptl_absorpt_correction_type multi-scan
_exptl_crystal_colour yellow
_exptl_crystal_density_diffrn 2.393
_exptl_crystal_density_method 'not measured'
_exptl_crystal_description plate
_exptl_crystal_F_000 1644
_exptl_crystal_size_max 0.21
_exptl_crystal_size_mid 0.10
_exptl_crystal_size_min 0.06
_refine_diff_density_max 0.768
_refine_diff_density_min -0.479
_refine_diff_density_rms 0.107
_refine_ls_extinction_method none
_refine_ls_goodness_of_fit_ref 1.154
_refine_ls_hydrogen_treatment constr
_refine_ls_matrix_type full
_refine_ls_number_parameters 186
_refine_ls_number_reflns 2732
_refine_ls_number_restraints 6
_refine_ls_restrained_S_all 1.155
_refine_ls_R_factor_all 0.0291
_refine_ls_R_factor_gt 0.0270
_refine_ls_shift/su_max 0.001
_refine_ls_shift/su_mean 0.000
_refine_ls_structure_factor_coef Fsqd
_refine_ls_weighting_details 'calc w=1/[\s^2^(Fo^2^)+(0.0095P)^2^+16.8459P] where P=(Fo^2^+2Fc^2^)/3'
_refine_ls_weighting_scheme calc
_refine_ls_wR_factor_gt 0.0535
_refine_ls_wR_factor_ref 0.0543
_reflns_number_gt 2642
_reflns_number_total 2732
_reflns_threshold_expression >2sigma(I)
_cod_data_source_file c5ra19682e2.cif
_cod_data_source_block 1
_cod_original_cell_volume 2386.7(8)
_cod_original_sg_symbol_H-M C2/c
_cod_original_formula_sum 'C11 H10.50 Gd N O7.25'
_cod_database_code 7223018

loop_
_symmetry_equiv_pos_as_xyz
'x, y, z'
'-x, y, -z+1/2'
'x+1/2, y+1/2, z'
'-x+1/2, y+1/2, -z+1/2'
'-x, -y, -z'
'x, -y, z-1/2'
'-x+1/2, -y+1/2, -z'
'x+1/2, -y+1/2, z-1/2'

loop_
_atom_site_label
_atom_site_type_symbol
_atom_site_fract_x
_atom_site_fract_y
_atom_site_fract_z
_atom_site_U_iso_or_equiv
_atom_site_adp_type
_atom_site_occupancy
_atom_site_symmetry_multiplicity
_atom_site_calc_flag
_atom_site_refinement_flags
Gd1 Gd 0.350362(15) 0.107194(15) 0.486634(11) 0.01988(6) Uani 1 1 d .
C1 C 0.1152(4) -0.4124(4) 0.3278(2) 0.0320(10) Uani 1 1 d .
H1 H 0.0830 -0.4832 0.3118 0.038 Uiso 1 1 calc R
C2 C 0.1762(4) -0.3442(4) 0.2798(3) 0.0381(11) Uani 1 1 d .
H2 H 0.1846 -0.3682 0.2313 0.046 Uiso 1 1 calc R
C3 C 0.2247(4) -0.2400(4) 0.3041(2) 0.0332(10) Uani 1 1 d .
H3 H 0.2672 -0.1939 0.2722 0.040 Uiso 1 1 calc R
C4 C 0.2098(3) -0.2045(3) 0.3763(2) 0.0249(8) Uani 1 1 d .
C5 C 0.1463(3) -0.2753(3) 0.4227(2) 0.0233(8) Uani 1 1 d .
H5 H 0.1344 -0.2521 0.4710 0.028 Uiso 1 1 calc R
C6 C 0.2576(3) -0.0911(3) 0.4085(2) 0.0255(9) Uani 1 1 d .
C7 C 0.1569(3) 0.1496(3) 0.6198(2) 0.0230(8) Uani 1 1 d .
C8 C 0.0813(4) 0.0677(4) 0.6629(2) 0.0288(9) Uani 1 1 d .
H8A H 0.0180 0.1109 0.6843 0.035 Uiso 1 1 calc R
H8B H 0.1257 0.0302 0.7022 0.035 Uiso 1 1 calc R
C9 C 0.0347(4) -0.0248(4) 0.6079(3) 0.0359(10) Uani 1 1 d .
H9A H -0.0101 0.0149 0.5696 0.043 Uiso 1 1 calc R
H9B H 0.0996 -0.0628 0.5848 0.043 Uiso 1 1 calc R
C10 C -0.0394(4) -0.1177(4) 0.6420(2) 0.0316(9) Uani 1 1 d .
H10A H 0.0037 -0.1588 0.6806 0.038 Uiso 1 1 calc R
H10B H -0.1070 -0.0821 0.6634 0.038 Uiso 1 1 calc R
C11 C -0.0751(3) -0.2019(4) 0.5820(2) 0.0276(9) Uani 1 1 d .
N1 N 0.1018(3) -0.3777(3) 0.39749(19) 0.0231(7) Uani 1 1 d .
O1 O 0.0430(2) -0.4467(2) 0.44381(16) 0.0256(6) Uani 1 1 d .
O2 O 0.2397(3) -0.0721(2) 0.47541(17) 0.0314(7) Uani 1 1 d .
O3 O 0.3108(3) -0.0207(3) 0.36868(19) 0.0369(7) Uani 1 1 d .
O4 O 0.2515(2) 0.1076(2) 0.59867(16) 0.0272(6) Uani 1 1 d .
O5 O 0.1188(3) 0.2515(2) 0.60596(17) 0.0299(7) Uani 1 1 d .
O6 O -0.0153(3) -0.2904(3) 0.57003(19) 0.0358(7) Uani 1 1 d .
O7 O -0.1643(2) -0.1803(3) 0.54197(16) 0.0284(6) Uani 1 1 d .
O1W O 0.0000 -0.636(2) 0.2500 0.198(12) Uani 0.50 2 d SPU

loop_
_atom_site_aniso_label
_atom_site_aniso_U_11
_atom_site_aniso_U_22
_atom_site_aniso_U_33
_atom_site_aniso_U_23
_atom_site_aniso_U_13
_atom_site_aniso_U_12
Gd1 0.01770(10) 0.01434(9) 0.02761(11) 0.00064(7) 0.00105(7) -0.00056(7)
C1 0.038(2) 0.023(2) 0.035(2) -0.0050(18) -0.006(2) 0.0011(18)
C2 0.052(3) 0.036(2) 0.027(2) -0.0035(19) 0.003(2) 0.007(2)
C3 0.041(3) 0.030(2) 0.029(2) 0.0085(18) 0.0051(19) 0.002(2)
C4 0.0231(19) 0.0200(18) 0.031(2) 0.0041(16) -0.0008(17) -0.0018(15)
C5 0.025(2) 0.0174(18) 0.027(2) -0.0009(15) 0.0021(16) 0.0003(15)
C6 0.0201(18) 0.0143(17) 0.042(2) 0.0084(16) -0.0006(17) -0.0008(14)
C7 0.027(2) 0.0206(18) 0.0209(19) -0.0026(15) 0.0011(16) -0.0042(16)
C8 0.034(2) 0.025(2) 0.028(2) 0.0001(17) 0.0064(18) -0.0038(17)
C9 0.041(3) 0.034(2) 0.033(2) -0.0096(19) 0.009(2) -0.010(2)
C10 0.032(2) 0.031(2) 0.032(2) -0.0012(18) 0.0021(18) 0.0002(19)
C11 0.0208(19) 0.026(2) 0.036(2) -0.0035(17) -0.0013(17) -0.0049(16)
N1 0.0212(16) 0.0171(15) 0.0311(18) -0.0001(13) -0.0003(14) 0.0031(13)
O1 0.0191(13) 0.0163(13) 0.0416(17) 0.0043(12) 0.0065(12) -0.0012(11)
O2 0.0374(17) 0.0229(14) 0.0338(17) -0.0023(12) -0.0018(14) -0.0057(13)
O3 0.0360(17) 0.0271(16) 0.048(2) 0.0088(14) 0.0051(15) -0.0063(14)
O4 0.0246(14) 0.0258(14) 0.0314(15) 0.0034(12) 0.0046(12) 0.0046(12)
O5 0.0315(16) 0.0207(14) 0.0377(17) 0.0048(12) 0.0090(13) 0.0040(12)
O6 0.0268(16) 0.0291(16) 0.051(2) -0.0088(14) -0.0038(14) 0.0071(13)
O7 0.0226(14) 0.0259(14) 0.0366(16) 0.0021(13) -0.0046(12) -0.0009(12)
O1W 0.20(2) 0.142(19) 0.25(3) 0.000 -0.09(2) 0.000

loop_
_atom_type_symbol
_atom_type_description
_atom_type_scat_dispersion_real
_atom_type_scat_dispersion_imag
_atom_type_scat_source
C C 0.0033 0.0016 'International Tables Vol C Tables 4.2.6.8 and 6.1.1.4'
H H 0.0000 0.0000 'International Tables Vol C Tables 4.2.6.8 and 6.1.1.4'
N N 0.0061 0.0033 'International Tables Vol C Tables 4.2.6.8 and 6.1.1.4'
O O 0.0106 0.0060 'International Tables Vol C Tables 4.2.6.8 and 6.1.1.4'
Gd Gd -0.1653 3.9035 'International Tables Vol C Tables 4.2.6.8 and 6.1.1.4'

loop_
_geom_angle_atom_site_label_1
_geom_angle_atom_site_label_2
_geom_angle_atom_site_label_3
_geom_angle
_geom_angle_site_symmetry_1
_geom_angle_site_symmetry_3
O7 Gd1 O5 75.86(10) 5_556 7_556
O7 Gd1 O4 74.31(10) 5_556 .
O5 Gd1 O4 134.34(10) 7_556 .
O7 Gd1 O2 78.33(10) 5_556 .
O5 Gd1 O2 127.11(11) 7_556 .
O4 Gd1 O2 78.87(10) . .
O7 Gd1 O6 122.35(10) 5_556 3
O5 Gd1 O6 90.76(11) 7_556 3
O4 Gd1 O6 77.22(11) . 3
O2 Gd1 O6 141.67(11) . 3
O7 Gd1 O1 148.26(10) 5_556 3
O5 Gd1 O1 77.87(10) 7_556 3
O4 Gd1 O1 137.42(10) . 3
O2 Gd1 O1 104.33(10) . 3
O6 Gd1 O1 75.22(10) 3 3
O7 Gd1 O1 143.05(9) 5_556 7_546
O5 Gd1 O1 140.18(9) 7_556 7_546
O4 Gd1 O1 79.12(9) . 7_546
O2 Gd1 O1 71.64(10) . 7_546
O6 Gd1 O1 74.73(10) 3 7_546
O1 Gd1 O1 62.71(11) 3 7_546
O7 Gd1 O3 82.74(10) 5_556 .
O5 Gd1 O3 79.67(10) 7_556 .
O4 Gd1 O3 128.87(10) . .
O2 Gd1 O3 51.71(10) . .
O6 Gd1 O3 150.28(10) 3 .
O1 Gd1 O3 75.27(10) 3 .
O1 Gd1 O3 94.75(10) 7_546 .
O7 Gd1 O7 72.10(11) 5_556 3
O5 Gd1 O7 70.06(10) 7_556 3
O4 Gd1 O7 68.30(9) . 3
O2 Gd1 O7 140.40(10) . 3
O6 Gd1 O7 50.91(9) 3 3
O1 Gd1 O7 114.72(9) 3 3
O1 Gd1 O7 120.57(9) 7_546 3
O3 Gd1 O7 144.32(9) . 3
O7 Gd1 C6 80.62(11) 5_556 .
O5 Gd1 C6 104.09(11) 7_556 .
O4 Gd1 C6 104.22(11) . .
O2 Gd1 C6 25.85(11) . .
O6 Gd1 C6 155.57(10) 3 .
O1 Gd1 C6 88.86(10) 3 .
O1 Gd1 C6 81.55(10) 7_546 .
O3 Gd1 C6 25.91(11) . .
O7 Gd1 C6 152.72(10) 3 .
O7 Gd1 C11 97.25(11) 5_556 3
O5 Gd1 C11 82.46(12) 7_556 3
O4 Gd1 C11 68.04(11) . 3
O2 Gd1 C11 146.46(11) . 3
O6 Gd1 C11 25.14(11) 3 3
O1 Gd1 C11 96.65(11) 3 3
O1 Gd1 C11 96.10(11) 7_546 3
O3 Gd1 C11 161.58(11) . 3
O7 Gd1 C11 26.09(10) 3 3
C6 Gd1 C11 172.25(12) . 3
O7 Gd1 Gd1 38.28(7) 5_556 7_556
O5 Gd1 Gd1 68.60(7) 7_556 7_556
O4 Gd1 Gd1 66.49(7) . 7_556
O2 Gd1 Gd1 112.54(8) . 7_556
O6 Gd1 Gd1 84.40(7) 3 7_556
O1 Gd1 Gd1 140.32(6) 3 7_556
O1 Gd1 Gd1 142.99(7) 7_546 7_556
O3 Gd1 Gd1 117.06(7) . 7_556
O7 Gd1 Gd1 33.82(6) 3 7_556
C6 Gd1 Gd1 118.90(8) . 7_556
C11 Gd1 Gd1 59.27(9) 3 7_556
N1 C1 C2 120.5(4) . .
N1 C1 H1 119.8 . .
C2 C1 H1 119.8 . .
C1 C2 C3 119.5(4) . .
C1 C2 H2 120.2 . .
C3 C2 H2 120.2 . .
C2 C3 C4 119.6(4) . .
C2 C3 H3 120.2 . .
C4 C3 H3 120.2 . .
C3 C4 C5 119.0(4) . .
C3 C4 C6 124.1(4) . .
C5 C4 C6 116.9(4) . .
N1 C5 C4 119.9(4) . .
N1 C5 H5 120.1 . .
C4 C5 H5 120.1 . .
O3 C6 O2 123.0(4) . .
O3 C6 C4 120.1(4) . .
O2 C6 C4 116.9(3) . .
O3 C6 Gd1 66.3(2) . .
O2 C6 Gd1 56.8(2) . .
C4 C6 Gd1 172.7(3) . .
O5 C7 O4 126.0(4) . .
O5 C7 C8 117.6(4) . .
O4 C7 C8 116.3(4) . .
C7 C8 C9 106.5(3) . .
C7 C8 H8A 110.4 . .
C9 C8 H8A 110.4 . .
C7 C8 H8B 110.4 . .
C9 C8 H8B 110.4 . .
H8A C8 H8B 108.6 . .
C10 C9 C8 114.1(4) . .
C10 C9 H9A 108.7 . .
C8 C9 H9A 108.7 . .
C10 C9 H9B 108.7 . .
C8 C9 H9B 108.7 . .
H9A C9 H9B 107.6 . .
C11 C10 C9 107.4(4) . .
C11 C10 H10A 110.2 . .
C9 C10 H10A 110.2 . .
C11 C10 H10B 110.2 . .
C9 C10 H10B 110.2 . .
H10A C10 H10B 108.5 . .
O6 C11 O7 120.3(4) . .
O6 C11 C10 119.8(4) . .
O7 C11 C10 119.8(4) . .
O6 C11 Gd1 56.6(2) . 3_445
O7 C11 Gd1 64.9(2) . 3_445
C10 C11 Gd1 170.1(3) . 3_445
C1 N1 O1 119.4(3) . .
C1 N1 C5 121.6(4) . .
O1 N1 C5 119.0(3) . .
N1 O1 Gd1 121.9(2) . 3_445
N1 O1 Gd1 119.0(2) . 7_546
Gd1 O1 Gd1 117.29(11) 3_445 7_546
C6 O2 Gd1 97.3(2) . .
C6 O3 Gd1 87.7(3) . .
C7 O4 Gd1 134.8(3) . .
C7 O5 Gd1 135.1(3) . 7_556
C11 O6 Gd1 98.3(3) . 3_445
C11 O7 Gd1 156.9(3) . 5_556
C11 O7 Gd1 89.0(2) . 3_445
Gd1 O7 Gd1 107.90(11) 5_556 3_445

loop_
_geom_bond_atom_site_label_1
_geom_bond_atom_site_label_2
_geom_bond_distance
_geom_bond_site_symmetry_2
Gd1 O7 2.355(3) 5_556
Gd1 O5 2.357(3) 7_556
Gd1 O4 2.357(3) .
Gd1 O2 2.412(3) .
Gd1 O6 2.440(3) 3
Gd1 O1 2.456(3) 3
Gd1 O1 2.524(3) 7_546
Gd1 O3 2.619(3) .
Gd1 O7 2.621(3) 3
Gd1 C6 2.858(4) .
Gd1 C11 2.893(4) 3
Gd1 Gd1 4.0261(7) 7_556
C1 N1 1.337(6) .
C1 C2 1.374(7) .
C1 H1 0.9300 .
C2 C3 1.378(7) .
C2 H2 0.9300 .
C3 C4 1.386(6) .
C3 H3 0.9300 .
C4 C5 1.388(5) .
C4 C6 1.514(5) .
C5 N1 1.347(5) .
C5 H5 0.9300 .
C6 O3 1.250(5) .
C6 O2 1.256(5) .
C7 O5 1.262(5) .
C7 O4 1.262(5) .
C7 C8 1.508(5) .
C8 C9 1.538(6) .
C8 H8A 0.9700 .
C8 H8B 0.9700 .
C9 C10 1.502(6) .
C9 H9A 0.9700 .
C9 H9B 0.9700 .
C10 C11 1.501(6) .
C10 H10A 0.9700 .
C10 H10B 0.9700 .
C11 O6 1.242(5) .
C11 O7 1.273(5) .
C11 Gd1 2.893(4) 3_445
N1 O1 1.346(4) .
O1 Gd1 2.456(3) 3_445
O1 Gd1 2.524(3) 7_546
O5 Gd1 2.357(3) 7_556
O6 Gd1 2.440(3) 3_445
O7 Gd1 2.355(3) 5_556
O7 Gd1 2.621(3) 3_445

loop_
_geom_torsion_atom_site_label_1
_geom_torsion_atom_site_label_2
_geom_torsion_atom_site_label_3
_geom_torsion_atom_site_label_4
_geom_torsion
_geom_torsion_site_symmetry_1
_geom_torsion_site_symmetry_4
N1 C1 C2 C3 0.7(7) . .
C1 C2 C3 C4 -1.0(7) . .
C2 C3 C4 C5 0.2(7) . .
C2 C3 C4 C6 -179.0(4) . .
C3 C4 C5 N1 1.0(6) . .
C6 C4 C5 N1 -179.7(3) . .
C3 C4 C6 O3 2.7(6) . .
C5 C4 C6 O3 -176.6(4) . .
C3 C4 C6 O2 -178.1(4) . .
C5 C4 C6 O2 2.6(6) . .
C3 C4 C6 Gd1 -148(2) . .
C5 C4 C6 Gd1 33(2) . .
O7 Gd1 C6 O3 92.7(2) 5_556 .
O5 Gd1 C6 O3 19.9(3) 7_556 .
O4 Gd1 C6 O3 163.7(2) . .
O2 Gd1 C6 O3 175.3(4) . .
O6 Gd1 C6 O3 -105.9(3) 3 .
O1 Gd1 C6 O3 -57.2(2) 3 .
O1 Gd1 C6 O3 -119.8(2) 7_546 .
O7 Gd1 C6 O3 93.7(3) 3 .
C11 Gd1 C6 O3 167.3(8) 3 .
Gd1 Gd1 C6 O3 93.0(2) 7_556 .
O7 Gd1 C6 O2 -82.6(2) 5_556 .
O5 Gd1 C6 O2 -155.3(2) 7_556 .
O4 Gd1 C6 O2 -11.5(3) . .
O6 Gd1 C6 O2 78.8(4) 3 .
O1 Gd1 C6 O2 127.5(2) 3 .
O1 Gd1 C6 O2 64.9(2) 7_546 .
O3 Gd1 C6 O2 -175.3(4) . .
O7 Gd1 C6 O2 -81.6(3) 3 .
C11 Gd1 C6 O2 -8.0(10) 3 .
Gd1 Gd1 C6 O2 -82.2(2) 7_556 .
O7 Gd1 C6 C4 -115(2) 5_556 .
O5 Gd1 C6 C4 172(2) 7_556 .
O4 Gd1 C6 C4 -44(2) . .
O2 Gd1 C6 C4 -32(2) . .
O6 Gd1 C6 C4 47(2) 3 .
O1 Gd1 C6 C4 95(2) 3 .
O1 Gd1 C6 C4 33(2) 7_546 .
O3 Gd1 C6 C4 152(2) . .
O7 Gd1 C6 C4 -114(2) 3 .
C11 Gd1 C6 C4 -40(3) 3 .
Gd1 Gd1 C6 C4 -115(2) 7_556 .
O5 C7 C8 C9 107.2(4) . .
O4 C7 C8 C9 -70.5(5) . .
C7 C8 C9 C10 177.6(4) . .
C8 C9 C10 C11 -178.7(4) . .
C9 C10 C11 O6 91.5(5) . .
C9 C10 C11 O7 -86.2(5) . .
C9 C10 C11 Gd1 157.3(16) . 3_445
C2 C1 N1 O1 -179.2(4) . .
C2 C1 N1 C5 0.5(6) . .
C4 C5 N1 C1 -1.4(6) . .
C4 C5 N1 O1 178.3(3) . .
C1 N1 O1 Gd1 -108.9(3) . 3_445
C5 N1 O1 Gd1 71.4(4) . 3_445
C1 N1 O1 Gd1 86.7(4) . 7_546
C5 N1 O1 Gd1 -93.0(3) . 7_546
O3 C6 O2 Gd1 -5.2(4) . .
C4 C6 O2 Gd1 175.6(3) . .
O7 Gd1 O2 C6 92.6(3) 5_556 .
O5 Gd1 O2 C6 30.5(3) 7_556 .
O4 Gd1 O2 C6 168.6(3) . .
O6 Gd1 O2 C6 -139.1(2) 3 .
O1 Gd1 O2 C6 -55.0(3) 3 .
O1 Gd1 O2 C6 -109.3(3) 7_546 .
O3 Gd1 O2 C6 2.6(2) . .
O7 Gd1 O2 C6 134.7(2) 3 .
C11 Gd1 O2 C6 178.1(2) 3 .
Gd1 Gd1 O2 C6 110.1(2) 7_556 .
O2 C6 O3 Gd1 4.7(4) . .
C4 C6 O3 Gd1 -176.1(3) . .
O7 Gd1 O3 C6 -83.5(2) 5_556 .
O5 Gd1 O3 C6 -160.4(2) 7_556 .
O4 Gd1 O3 C6 -20.4(3) . .
O2 Gd1 O3 C6 -2.6(2) . .
O6 Gd1 O3 C6 126.6(3) 3 .
O1 Gd1 O3 C6 119.6(2) 3 .
O1 Gd1 O3 C6 59.4(2) 7_546 .
O7 Gd1 O3 C6 -128.4(2) 3 .
C11 Gd1 O3 C6 -174.6(3) 3 .
Gd1 Gd1 O3 C6 -101.0(2) 7_556 .
O5 C7 O4 Gd1 -44.5(6) . .
C8 C7 O4 Gd1 133.0(3) . .
O7 Gd1 O4 C7 -10.6(4) 5_556 .
O5 Gd1 O4 C7 40.4(4) 7_556 .
O2 Gd1 O4 C7 -91.4(4) . .
O6 Gd1 O4 C7 118.7(4) 3 .
O1 Gd1 O4 C7 169.4(3) 3 .
O1 Gd1 O4 C7 -164.6(4) 7_546 .
O3 Gd1 O4 C7 -77.3(4) . .
O7 Gd1 O4 C7 66.0(4) 3 .
C6 Gd1 O4 C7 -86.4(4) . .
C11 Gd1 O4 C7 94.2(4) 3 .
Gd1 Gd1 O4 C7 29.3(3) 7_556 .
O4 C7 O5 Gd1 23.8(7) . 7_556
C8 C7 O5 Gd1 -153.6(3) . 7_556
O7 C11 O6 Gd1 -13.2(4) . 3_445
C10 C11 O6 Gd1 169.2(3) . 3_445
O6 C11 O7 Gd1 149.9(5) . 5_556
C10 C11 O7 Gd1 -32.4(9) . 5_556
Gd1 C11 O7 Gd1 137.8(7) 3_445 5_556
O6 C11 O7 Gd1 12.1(4) . 3_445
C10 C11 O7 Gd1 -170.3(4) . 3_445
